data_7229460
loop_
_publ_author_name
'Antonangelo, A. R.'
'Westrup, K. C. M.'
'Burt, L. A.'
'Bezzu, C. Grazia'
'Malewschik, T.'
'Machado, G. S.'
'Nunes, F. S.'
'McKeown, N. B.'
'Nakagaki, S.'

_publ_section_title
;
 Synthesis, crystallographic characterization and homogeneous catalytic
 activity of novel unsymmetric porphyrins
;
_journal_issue 80
_journal_name_full 'RSC Adv.'
_journal_page_first 50610
_journal_paper_doi 10.1039/C7RA08734A
_journal_volume 7
_journal_year 2017
_chemical_formula_moiety '2(C H Cl3), C48 H28 F10 N4 O4'
_chemical_formula_sum 'C50 H30 Cl6 F10 N4 O4'
_chemical_formula_weight 1153.48
_chemical_name_systematic Cis-5,10-bis(pentafluorophenyl)-15,20-bis(3,4-dimethoxyphenyl)porphyrin
_space_group_crystal_system monoclinic
_space_group_IT_number 15
_space_group_name_Hall '-I 2ya'
_space_group_name_H-M_alt 'I 1 2/a 1'
_symmetry_space_group_name_Hall '-I 2ya'
_symmetry_space_group_name_H-M 'I 1 2/a 1'
_atom_sites_solution_hydrogens mixed
_atom_sites_solution_primary dual
_audit_creation_date 2016-11-29
_audit_creation_method
;
Olex2 1.2
(compiled 2016.11.24 svn.r3356 for OlexSys, GUI svn.r5267)
;
_audit_update_record
;
2017-03-07 deposited with the CCDC.
2017-10-23 downloaded from the CCDC.
;
_cell_angle_alpha 90
_cell_angle_beta 96.0320(10)
_cell_angle_gamma 90
_cell_formula_units_Z 4
_cell_length_a 12.0821(2)
_cell_length_b 17.9808(2)
_cell_length_c 22.7546(3)
_cell_measurement_reflns_used 16274
_cell_measurement_temperature 199.97(14)
_cell_measurement_theta_max 75.9410
_cell_measurement_theta_min 3.8650
_cell_volume 4915.97(12)
_computing_cell_refinement 'CrysAlisPro 1.171.38.43h (Rigaku OD, 2015)'
_computing_data_collection 'CrysAlisPro 1.171.38.43h (Rigaku OD, 2015)'
_computing_data_reduction 'CrysAlisPro 1.171.38.43h (Rigaku OD, 2015)'
_computing_molecular_graphics 'Olex2 (Dolomanov et al., 2009)'
_computing_publication_material 'Olex2 (Dolomanov et al., 2009)'
_computing_structure_refinement 'ShelXL (Sheldrick, 2015)'
_computing_structure_solution 'ShelXT (Sheldrick, 2015)'
_diffrn_ambient_environment N~2~
_diffrn_ambient_temperature 200
_diffrn_detector 'CCD plate'
_diffrn_detector_area_resol_mean 5.1574
_diffrn_detector_type Atlas
_diffrn_measured_fraction_theta_full 1.000
_diffrn_measured_fraction_theta_max 0.997
_diffrn_measurement_details
;
List of Runs (angles in degrees, time in seconds):

  # Type    Start    End  Width  t~exp~   \w     \q     \k     \f   Frames
#--------------------------------------------------------------------------
  1  \w    -70.00  27.00   1.00    8.00    --  -43.17  57.00  90.00   97
  2  \w    -66.00  29.00   1.00    8.00    --  -43.17  38.00-120.00   95
  3  \w   -113.00 -17.00   1.00    8.00    --  -43.17 -57.00 -60.00   96
  4  \w      1.00  83.00   1.00    8.00    --   43.17 -99.00-120.00   82
  5  \w     23.00  98.00   1.00    8.00    --   43.17-125.00 150.00   75
  6  \w     66.00 178.00   1.00   23.00    --  111.00  15.00 120.00  112
  7  \w     41.00 139.00   1.00   23.00    --  111.00 -61.00  30.00   98
  8  \w     37.00 142.00   1.00   23.00    --  111.00 -77.00  30.00  105
  9  \w     39.00 121.00   1.00   23.00    --  111.00-125.00  60.00   82
 10  \w     30.00 109.00   1.00   23.00    --  111.00 -94.00 -60.00   79
 11  \w     87.00 178.00   1.00   23.00    --  111.00  45.00-120.00   91
 12  \w     39.00 121.00   1.00   23.00    --  111.00-125.00   0.00   82
 13  \w     39.00 121.00   1.00   23.00    --  111.00-125.00-150.00   82
 14  \w     30.00 109.00   1.00   23.00    --  111.00 -94.00-150.00   79
 15  \w     81.00 178.00   1.00   23.00    --  111.00  71.00 -34.77   97
 16  \w     39.00 121.00   1.00   23.00    --  111.00-125.00 120.00   82
 17  \w     87.00 178.00   1.00   23.00    --  111.00  30.00-150.00   91
 18  \w     37.00 142.00   1.00   23.00    --  111.00 -77.00-120.00  105
 19  \w     30.00 109.00   1.00   23.00    --  111.00 -94.00-120.00   79
 20  \w     36.00 135.00   1.00   23.00    --  111.00 -30.00  30.00   99
 21  \w     87.00 178.00   1.00   23.00    --  111.00  30.00-180.00   91
 22  \w     36.00 135.00   1.00   23.00    --  111.00 -30.00-120.00   99
 23  \w     87.00 178.00   1.00   23.00    --  111.00  45.00 -60.00   91
 24  \w     30.00 109.00   1.00   23.00    --  111.00 -94.00   0.00   79
 25  \w     30.00 109.00   1.00   23.00    --  111.00 -94.00  90.00   79
 26  \w     94.00 178.00   1.00   23.00    --  111.00 125.00 -60.00   84
 27  \w     36.00 135.00   1.00   23.00    --  111.00 -30.00 150.00   99
;
_diffrn_measurement_device 'four-circle diffractometer'
_diffrn_measurement_device_type 'SuperNova, Dual, Cu at zero, Atlas'
_diffrn_measurement_method '\w scans'
_diffrn_orient_matrix_type 'CrysAlisPro convention (1999,Acta A55,543-557)'
_diffrn_orient_matrix_UB_11 0.0012796000
_diffrn_orient_matrix_UB_12 -0.0613679000
_diffrn_orient_matrix_UB_13 0.0473369000
_diffrn_orient_matrix_UB_21 0.0074096000
_diffrn_orient_matrix_UB_22 -0.0596611000
_diffrn_orient_matrix_UB_23 -0.0480103000
_diffrn_orient_matrix_UB_31 0.1279764000
_diffrn_orient_matrix_UB_32 0.0040544000
_diffrn_orient_matrix_UB_33 0.0095184000
_diffrn_radiation_monochromator mirror
_diffrn_radiation_probe x-ray
_diffrn_radiation_type CuK\a
_diffrn_radiation_wavelength 1.54184
_diffrn_reflns_av_R_equivalents 0.0661
_diffrn_reflns_av_unetI/netI 0.0289
_diffrn_reflns_Laue_measured_fraction_full 1.000
_diffrn_reflns_Laue_measured_fraction_max 0.997
_diffrn_reflns_limit_h_max 15
_diffrn_reflns_limit_h_min -10
_diffrn_reflns_limit_k_max 22
_diffrn_reflns_limit_k_min -22
_diffrn_reflns_limit_l_max 28
_diffrn_reflns_limit_l_min -28
_diffrn_reflns_number 39378
_diffrn_reflns_point_group_measured_fraction_full 1.000
_diffrn_reflns_point_group_measured_fraction_max 0.997
_diffrn_reflns_theta_full 67.684
_diffrn_reflns_theta_max 76.123
_diffrn_reflns_theta_min 3.139
_diffrn_source 'micro-focus sealed X-ray tube'
_diffrn_source_type 'SuperNova (Cu) X-ray Source'
_exptl_absorpt_coefficient_mu 3.974
_exptl_absorpt_correction_T_max 1.000
_exptl_absorpt_correction_T_min 0.874
_exptl_absorpt_correction_type gaussian
_exptl_absorpt_process_details
;
CrysAlisPro 1.171.38.43h (Rigaku Oxford Diffraction, 2015)
Numerical absorption correction based on gaussian integration over
            a multifaceted crystal model
Empirical absorption correction using spherical harmonics,
 implemented in SCALE3 ABSPACK scaling algorithm.
;
_exptl_crystal_colour 'clear reddish brown'
_exptl_crystal_colour_lustre clear
_exptl_crystal_colour_modifier reddish
_exptl_crystal_colour_primary brown
_exptl_crystal_density_diffrn 1.559
_exptl_crystal_description block
_exptl_crystal_F_000 2328
_exptl_crystal_preparation 'Crystallised by slow diffusion of methanol into a solution of the compound in chloroform'
_exptl_crystal_size_max 0.188
_exptl_crystal_size_mid 0.091
_exptl_crystal_size_min 0.085
_refine_diff_density_max 0.474
_refine_diff_density_min -0.522
_refine_diff_density_rms 0.070
_refine_ls_extinction_method none
_refine_ls_goodness_of_fit_ref 1.034
_refine_ls_hydrogen_treatment mixed
_refine_ls_matrix_type full
_refine_ls_number_parameters 378
_refine_ls_number_reflns 5127
_refine_ls_number_restraints 38
_refine_ls_restrained_S_all 1.072
_refine_ls_R_factor_all 0.0708
_refine_ls_R_factor_gt 0.0659
_refine_ls_shift/su_max 0.000
_refine_ls_shift/su_mean 0.000
_refine_ls_structure_factor_coef Fsqd
_refine_ls_weighting_details 'w=1/[\s^2^(Fo^2^)+(0.1188P)^2^+5.4131P] where P=(Fo^2^+2Fc^2^)/3'
_refine_ls_weighting_scheme calc
_refine_ls_wR_factor_gt 0.1873
_refine_ls_wR_factor_ref 0.1943
_reflns_Friedel_coverage 0.000
_reflns_number_gt 4550
_reflns_number_total 5127
_reflns_threshold_expression 'I > 2\s(I)'
_cod_data_source_file c7ra08734a2.cif
_cod_data_source_block P2
_cod_database_code 7229460
_chemical_oxdiff_formula 'C48 H28 F10 N4 O4'
_chemical_oxdiff_usercomment '@ 120 K CisA2B2 porphyrin'
_shelx_space_group_comment
;
The symmetry employed for this shelxl refinement is uniquely defined
by the following loop, which should always be used as a source of
symmetry information in preference to the above space-group names.
They are only intended as comments.
;
_reflns_odcompleteness_completeness 99.96
_reflns_odcompleteness_iscentric 1
_reflns_odcompleteness_theta 74.33
_olex2_refinement_description
;
1. Fixed Uiso
 At 1.2 times of:
  All C(H) groups
 At 1.5 times of:
  All C(H,H,H) groups
2. Restrained distances
 N1-H1 = H3-N3
 0.88 with sigma of 0.02
3. Rigid body (RIGU) restrains
 Cl2, Cl3, Cl1, C25
 with sigma for 1-2 distances of 0.004 and sigma for 1-3 distances of 0.004
 Cl4, Cl5, Cl6, C26
 with sigma for 1-2 distances of 0.004 and sigma for 1-3 distances of 0.004
4. Others
 Sof(Cl4)=Sof(Cl5)=Sof(Cl6)=Sof(C26)=Sof(H26)=1-FVAR(1)
 Sof(Cl1)=Sof(Cl2)=Sof(Cl3)=Sof(C25)=Sof(H25)=FVAR(1)
5.a Ternary CH refined with riding coordinates:
 C25(H25), C26(H26)
5.b Aromatic/amide H refined with riding coordinates:
 C1(H1A), C5(H5), C6(H6), C10(H10), C12(H12), C15(H15), C16(H16)
5.c Idealised Me refined as rotating group:
 C17(H17A,H17B,H17C), C18(H18A,H18B,H18C)
;
_shelx_shelxl_version_number 2014/7
_olex2_diffrn_ambient_temperature_device 'Oxford Cryosystems'
_olex2_exptl_crystal_mounting_method 'The crystal was mounted on a MITIGEN holder with paratone'
_olex2_submission_original_sample_id 'Cis A2B2 porphyrin'
_olex2_submission_special_instructions 'No special instructions were received'
_oxdiff_exptl_absorpt_empirical_details
;
Empirical correction (ABSPACK) includes:
- Absorption correction using spherical harmonics
- Frame scaling
;
_oxdiff_exptl_absorpt_empirical_full_max 1.869
_oxdiff_exptl_absorpt_empirical_full_min 0.716

loop_
_space_group_symop_operation_xyz
'x, y, z'
'-x+1/2, y, -z'
'x+1/2, y+1/2, z+1/2'
'-x+1, y+1/2, -z+1/2'
'-x, -y, -z'
'x-1/2, -y, z'
'-x+1/2, -y+1/2, -z+1/2'
'x, -y+1/2, z+1/2'

loop_
_atom_site_label
_atom_site_type_symbol
_atom_site_fract_x
_atom_site_fract_y
_atom_site_fract_z
_atom_site_U_iso_or_equiv
_atom_site_adp_type
_atom_site_occupancy
_atom_site_site_symmetry_order
_atom_site_calc_flag
_atom_site_refinement_flags_posn
_atom_site_refinement_flags_adp
_atom_site_refinement_flags_occupancy
_atom_site_disorder_assembly
_atom_site_disorder_group
Cl1 Cl 0.7786(3) 0.2049(3) 0.41212(17) 0.197(2) Uani 0.667(7) 1 d . U . A 1
Cl2 Cl 0.9967(5) 0.1344(2) 0.39924(17) 0.1548(19) Uani 0.667(7) 1 d . U . A 1
Cl3 Cl 0.9810(2) 0.27200(17) 0.45487(11) 0.0716(6) Uani 0.667(7) 1 d . U . A 1
C25 C 0.9141(5) 0.2162(3) 0.3990(2) 0.0660(13) Uani 0.667(7) 1 d . U . A 1
H25 H 0.9161 0.2415 0.3610 0.079 Uiso 0.667(7) 1 calc R . . A 1
Cl4 Cl 0.9393(7) 0.2614(4) 0.4608(3) 0.0922(18) Uani 0.333(7) 1 d . U . A 2
Cl5 Cl 0.9277(8) 0.1182(3) 0.4052(4) 0.143(3) Uani 0.333(7) 1 d . U . A 2
Cl6 Cl 0.7773(6) 0.2161(4) 0.3702(4) 0.169(4) Uani 0.333(7) 1 d . U . A 2
C26 C 0.8691(14) 0.1887(8) 0.4292(6) 0.090(4) Uani 0.333(7) 1 d . U . A 2
H26 H 0.8230 0.1700 0.4589 0.108 Uiso 0.333(7) 1 calc R . . A 2
F1 F 0.24576(13) 0.12240(9) 0.31884(8) 0.0620(4) Uani 1 1 d . . . . .
F2 F 0.3262(2) 0.01987(12) 0.24980(8) 0.0821(6) Uani 1 1 d . . . . .
F3 F 0.53888(19) -0.03022(10) 0.27398(8) 0.0739(6) Uani 1 1 d . . . . .
F4 F 0.66699(17) 0.02223(13) 0.36971(11) 0.0896(7) Uani 1 1 d . . . . .
F5 F 0.58332(14) 0.12230(13) 0.44167(9) 0.0791(6) Uani 1 1 d . . . . .
O1 O 0.31835(15) 0.66600(10) 0.27774(10) 0.0580(5) Uani 1 1 d . . . . .
O2 O 0.52891(14) 0.69242(10) 0.28823(8) 0.0484(4) Uani 1 1 d . . . . .
N1 N 0.2500 0.20373(13) 0.5000 0.0338(5) Uani 1 2 d DS T P . .
H1 H 0.2500 0.2519(11) 0.5000 0.056(12) Uiso 1 2 d DS T P . .
N2 N 0.34785(14) 0.32024(8) 0.43283(7) 0.0300(3) Uani 1 1 d . . . . .
N3 N 0.2500 0.43598(12) 0.5000 0.0268(4) Uani 1 2 d DS T P . .
H3 H 0.2500 0.3880(10) 0.5000 0.031(8) Uiso 1 2 d DS T P . .
C1 C 0.28276(17) 0.55551(10) 0.47740(9) 0.0332(4) Uani 1 1 d . . . . .
H1A H 0.3096 0.5974 0.4595 0.040 Uiso 1 1 calc R . . . .
C2 C 0.30304(15) 0.47984(10) 0.46229(8) 0.0276(4) Uani 1 1 d . . . . .
C3 C 0.36506(15) 0.45538(10) 0.41717(8) 0.0273(4) Uani 1 1 d . . . . .
C4 C 0.38438(15) 0.38076(10) 0.40366(8) 0.0288(4) Uani 1 1 d . . . . .
C5 C 0.44554(17) 0.35748(11) 0.35507(9) 0.0356(4) Uani 1 1 d . . . . .
H5 H 0.4774 0.3883 0.3287 0.043 Uiso 1 1 calc R . . . .
C6 C 0.44706(18) 0.28242(12) 0.35573(9) 0.0366(4) Uani 1 1 d . . . . .
H6 H 0.4807 0.2513 0.3302 0.044 Uiso 1 1 calc R . . . .
C7 C 0.38533(16) 0.26005(11) 0.40441(8) 0.0312(4) Uani 1 1 d . . . . .
C8 C 0.36596(17) 0.18528(10) 0.41873(9) 0.0330(4) Uani 1 1 d . . . . .
C9 C 0.30377(17) 0.16025(11) 0.46266(9) 0.0350(4) Uani 1 1 d . . . . .
C10 C 0.28285(19) 0.08416(11) 0.47746(10) 0.0406(5) Uani 1 1 d . . . . .
H10 H 0.3095 0.0423 0.4594 0.049 Uiso 1 1 calc R . . . .
C11 C 0.41187(15) 0.51529(10) 0.38160(8) 0.0288(4) Uani 1 1 d . . . . .
C12 C 0.34029(16) 0.55976(11) 0.34439(9) 0.0333(4) Uani 1 1 d . . . . .
H12 H 0.2642 0.5501 0.3404 0.040 Uiso 1 1 calc R . . . .
C13 C 0.38151(17) 0.61817(11) 0.31329(9) 0.0356(4) Uani 1 1 d . . . . .
C14 C 0.49652(18) 0.63272(12) 0.31983(9) 0.0366(4) Uani 1 1 d . . . . .
C15 C 0.56679(18) 0.58825(15) 0.35645(11) 0.0463(5) Uani 1 1 d . . . . .
H15 H 0.6429 0.5976 0.3606 0.056 Uiso 1 1 calc R . . . .
C16 C 0.52487(17) 0.52961(13) 0.38724(10) 0.0410(5) Uani 1 1 d . . . . .
H16 H 0.5730 0.4999 0.4117 0.049 Uiso 1 1 calc R . . . .
C17 C 0.1998(2) 0.6610(2) 0.2779(2) 0.0910(15) Uani 1 1 d . . . . .
H17A H 0.1725 0.6189 0.2548 0.137 Uiso 1 1 calc GR . . . .
H17B H 0.1657 0.7055 0.2613 0.137 Uiso 1 1 calc GR . . . .
H17C H 0.1820 0.6552 0.3178 0.137 Uiso 1 1 calc GR . . . .
C18 C 0.6418(3) 0.71602(19) 0.30136(14) 0.0672(9) Uani 1 1 d . . . . .
H18A H 0.6552 0.7585 0.2776 0.101 Uiso 1 1 calc GR . . . .
H18B H 0.6908 0.6763 0.2929 0.101 Uiso 1 1 calc GR . . . .
H18C H 0.6550 0.7290 0.3424 0.101 Uiso 1 1 calc GR . . . .
C19 C 0.41339(18) 0.12688(11) 0.38166(9) 0.0355(4) Uani 1 1 d . . . . .
C20 C 0.3508(2) 0.09859(12) 0.33250(10) 0.0426(5) Uani 1 1 d . . . . .
C21 C 0.3916(3) 0.04585(14) 0.29641(11) 0.0519(6) Uani 1 1 d . . . . .
C22 C 0.4981(3) 0.02074(13) 0.30855(11) 0.0519(6) Uani 1 1 d . . . . .
C23 C 0.5632(2) 0.04733(15) 0.35724(13) 0.0547(6) Uani 1 1 d . . . . .
C24 C 0.5193(2) 0.09907(14) 0.39383(11) 0.0487(5) Uani 1 1 d . . . . .

loop_
_atom_site_aniso_label
_atom_site_aniso_U_11
_atom_site_aniso_U_22
_atom_site_aniso_U_33
_atom_site_aniso_U_23
_atom_site_aniso_U_13
_atom_site_aniso_U_12
Cl1 0.120(2) 0.341(5) 0.128(3) 0.015(3) 0.0039(19) -0.117(3)
Cl2 0.227(4) 0.0880(18) 0.138(2) -0.0443(16) -0.035(2) 0.069(2)
Cl3 0.0887(14) 0.0658(11) 0.0566(8) 0.0007(6) -0.0091(9) 0.0122(10)
C25 0.093(3) 0.053(2) 0.050(2) 0.0072(19) 0.004(2) -0.004(2)
Cl4 0.114(4) 0.057(2) 0.102(3) -0.0002(17) -0.003(3) 0.014(3)
Cl5 0.177(5) 0.086(3) 0.177(5) -0.053(3) 0.070(5) -0.026(3)
Cl6 0.152(4) 0.197(6) 0.142(5) 0.090(4) -0.067(4) -0.055(4)
C26 0.111(8) 0.081(6) 0.075(7) -0.009(5) -0.006(6) 0.001(5)
F1 0.0612(9) 0.0569(9) 0.0644(9) -0.0131(7) -0.0106(7) 0.0147(7)
F2 0.1116(16) 0.0730(12) 0.0571(10) -0.0302(9) -0.0122(10) 0.0133(11)
F3 0.1134(15) 0.0535(9) 0.0595(10) -0.0133(7) 0.0314(10) 0.0281(9)
F4 0.0686(11) 0.0952(15) 0.1049(16) -0.0278(12) 0.0085(10) 0.0437(11)
F5 0.0585(10) 0.0954(15) 0.0793(12) -0.0387(11) -0.0124(9) 0.0238(9)
O1 0.0450(9) 0.0477(10) 0.0790(13) 0.0353(9) -0.0038(8) -0.0058(7)
O2 0.0486(9) 0.0468(9) 0.0498(9) 0.0167(7) 0.0048(7) -0.0192(7)
N1 0.0424(12) 0.0224(10) 0.0387(12) 0.000 0.0139(10) 0.000
N2 0.0358(8) 0.0236(7) 0.0317(8) 0.0003(6) 0.0079(6) 0.0011(6)
N3 0.0327(10) 0.0213(10) 0.0273(10) 0.000 0.0067(8) 0.000
C1 0.0450(10) 0.0212(8) 0.0343(9) 0.0006(7) 0.0077(8) -0.0018(7)
C2 0.0325(8) 0.0232(8) 0.0270(8) 0.0018(6) 0.0029(7) -0.0012(6)
C3 0.0301(8) 0.0244(8) 0.0275(8) 0.0031(6) 0.0031(6) -0.0004(6)
C4 0.0314(8) 0.0271(9) 0.0285(8) 0.0023(7) 0.0060(7) 0.0012(7)
C5 0.0425(10) 0.0323(10) 0.0343(9) 0.0021(7) 0.0144(8) 0.0038(8)
C6 0.0442(10) 0.0315(10) 0.0364(10) -0.0001(8) 0.0148(8) 0.0043(8)
C7 0.0350(9) 0.0276(9) 0.0320(9) -0.0010(7) 0.0077(7) 0.0031(7)
C8 0.0386(10) 0.0258(9) 0.0356(10) -0.0028(7) 0.0088(8) 0.0038(7)
C9 0.0428(10) 0.0235(9) 0.0400(10) -0.0017(7) 0.0109(8) 0.0022(7)
C10 0.0541(12) 0.0225(9) 0.0472(11) -0.0002(8) 0.0153(9) 0.0015(8)
C11 0.0334(9) 0.0257(8) 0.0276(8) 0.0022(6) 0.0054(7) -0.0026(7)
C12 0.0313(9) 0.0291(9) 0.0390(10) 0.0057(7) 0.0018(7) -0.0038(7)
C13 0.0383(10) 0.0287(9) 0.0394(10) 0.0070(8) 0.0026(8) -0.0032(7)
C14 0.0415(10) 0.0355(10) 0.0335(9) 0.0051(8) 0.0069(8) -0.0116(8)
C15 0.0331(10) 0.0552(14) 0.0500(12) 0.0143(10) 0.0022(9) -0.0117(9)
C16 0.0335(10) 0.0461(12) 0.0425(11) 0.0149(9) -0.0004(8) -0.0034(8)
C17 0.0439(14) 0.067(2) 0.156(4) 0.065(2) -0.0172(18) -0.0064(13)
C18 0.0594(16) 0.0740(19) 0.0670(17) 0.0226(15) 0.0011(13) -0.0383(15)
C19 0.0473(11) 0.0248(9) 0.0364(10) -0.0007(7) 0.0132(8) 0.0033(8)
C20 0.0558(13) 0.0309(10) 0.0413(11) 0.0002(8) 0.0064(9) 0.0064(9)
C21 0.0823(18) 0.0362(11) 0.0370(11) -0.0063(9) 0.0050(11) 0.0048(11)
C22 0.0823(18) 0.0333(11) 0.0438(12) -0.0028(9) 0.0240(12) 0.0117(11)
C23 0.0554(14) 0.0479(13) 0.0629(15) -0.0038(11) 0.0164(12) 0.0185(11)
C24 0.0524(13) 0.0457(12) 0.0484(12) -0.0109(10) 0.0069(10) 0.0078(10)

loop_
_atom_type_symbol
_atom_type_description
_atom_type_scat_dispersion_real
_atom_type_scat_dispersion_imag
_atom_type_scat_source
C C 0.0181 0.0091 'International Tables Vol C Tables 4.2.6.8 and 6.1.1.4'
H H 0.0000 0.0000 'International Tables Vol C Tables 4.2.6.8 and 6.1.1.4'
Cl Cl 0.3639 0.7018 'International Tables Vol C Tables 4.2.6.8 and 6.1.1.4'
F F 0.0727 0.0534 'International Tables Vol C Tables 4.2.6.8 and 6.1.1.4'
N N 0.0311 0.0180 'International Tables Vol C Tables 4.2.6.8 and 6.1.1.4'
O O 0.0492 0.0322 'International Tables Vol C Tables 4.2.6.8 and 6.1.1.4'

loop_
_exptl_crystal_face_index_h
_exptl_crystal_face_index_k
_exptl_crystal_face_index_l
_exptl_crystal_face_perp_dist
0 3 5 0.0427
0 -3 -5 0.0427
1 0 0 0.0755
1 5 -5 0.0395
0 -1 1 0.0313
-5 1 -1 0.0935
0 5 -1 0.0541
1 5 4 0.0446

loop_
_geom_angle_atom_site_label_1
_geom_angle_atom_site_label_2
_geom_angle_atom_site_label_3
_geom_angle
_geom_angle_site_symmetry_1
_geom_angle_site_symmetry_3
Cl1 C25 Cl2 116.8(4) . .
Cl1 C25 Cl3 108.6(3) . .
Cl1 C25 H25 108.8 . .
Cl2 C25 H25 108.8 . .
Cl3 C25 Cl2 104.8(3) . .
Cl3 C25 H25 108.8 . .
Cl4 C26 Cl6 111.6(9) . .
Cl4 C26 H26 105.7 . .
Cl5 C26 Cl4 123.4(12) . .
Cl5 C26 Cl6 103.6(9) . .
Cl5 C26 H26 105.7 . .
Cl6 C26 H26 105.7 . .
C13 O1 C17 117.15(19) . .
C14 O2 C18 116.18(19) . .
C9 N1 H1 124.86(11) . .
C9 N1 H1 124.86(11) 2_556 .
C9 N1 C9 110.3(2) . 2_556
C7 N2 C4 105.11(15) . .
C2 N3 H3 125.06(10) . .
C2 N3 H3 125.06(10) 2_556 .
C2 N3 C2 109.9(2) . 2_556
C1 C1 H1A 126.0 2_556 .
C1 C1 C2 108.01(11) 2_556 .
C2 C1 H1A 126.0 . .
N3 C2 C1 107.04(16) . .
N3 C2 C3 126.68(16) . .
C3 C2 C1 126.28(17) . .
C2 C3 C11 115.59(16) . .
C4 C3 C2 125.05(16) . .
C4 C3 C11 119.36(16) . .
N2 C4 C3 125.72(16) . .
N2 C4 C5 110.77(16) . .
C3 C4 C5 123.50(17) . .
C4 C5 H5 126.7 . .
C6 C5 C4 106.66(17) . .
C6 C5 H5 126.7 . .
C5 C6 H6 127.0 . .
C5 C6 C7 106.10(17) . .
C7 C6 H6 127.0 . .
N2 C7 C6 111.35(17) . .
N2 C7 C8 125.23(17) . .
C8 C7 C6 123.41(17) . .
C7 C8 C19 117.13(17) . .
C9 C8 C7 126.31(17) . .
C9 C8 C19 116.52(17) . .
N1 C9 C8 126.20(18) . .
N1 C9 C10 106.96(18) . .
C8 C9 C10 126.84(18) . .
C9 C10 H10 126.1 . .
C10 C10 C9 107.90(12) 2_556 .
C10 C10 H10 126.1 2_556 .
C12 C11 C3 119.72(16) . .
C16 C11 C3 120.71(17) . .
C16 C11 C12 119.50(17) . .
C11 C12 H12 119.7 . .
C13 C12 C11 120.66(18) . .
C13 C12 H12 119.7 . .
O1 C13 C12 124.98(19) . .
O1 C13 C14 115.59(18) . .
C12 C13 C14 119.37(18) . .
O2 C14 C13 115.04(19) . .
O2 C14 C15 125.34(19) . .
C15 C14 C13 119.62(18) . .
C14 C15 H15 119.7 . .
C14 C15 C16 120.66(19) . .
C16 C15 H15 119.7 . .
C11 C16 C15 120.20(19) . .
C11 C16 H16 119.9 . .
C15 C16 H16 119.9 . .
O1 C17 H17A 109.5 . .
O1 C17 H17B 109.5 . .
O1 C17 H17C 109.5 . .
H17A C17 H17B 109.5 . .
H17A C17 H17C 109.5 . .
H17B C17 H17C 109.5 . .
O2 C18 H18A 109.5 . .
O2 C18 H18B 109.5 . .
O2 C18 H18C 109.5 . .
H18A C18 H18B 109.5 . .
H18A C18 H18C 109.5 . .
H18B C18 H18C 109.5 . .
C20 C19 C8 120.37(19) . .
C24 C19 C8 123.0(2) . .
C24 C19 C20 116.63(19) . .
F1 C20 C19 119.57(19) . .
F1 C20 C21 118.0(2) . .
C21 C20 C19 122.5(2) . .
F2 C21 C20 119.6(3) . .
F2 C21 C22 120.7(2) . .
C22 C21 C20 119.7(2) . .
F3 C22 C21 120.4(3) . .
F3 C22 C23 119.9(3) . .
C21 C22 C23 119.7(2) . .
F4 C23 C22 119.9(2) . .
F4 C23 C24 120.5(3) . .
C22 C23 C24 119.6(2) . .
F5 C24 C19 119.9(2) . .
F5 C24 C23 118.3(2) . .
C19 C24 C23 121.9(2) . .

loop_
_geom_bond_atom_site_label_1
_geom_bond_atom_site_label_2
_geom_bond_distance
_geom_bond_site_symmetry_2
Cl1 C25 1.707(6) .
Cl2 C25 1.776(6) .
Cl3 C25 1.750(6) .
C25 H25 0.9800 .
Cl4 C26 1.677(16) .
Cl5 C26 1.578(15) .
Cl6 C26 1.722(15) .
C26 H26 0.9800 .
F1 C20 1.345(3) .
F2 C21 1.338(3) .
F3 C22 1.335(3) .
F4 C23 1.335(3) .
F5 C24 1.334(3) .
O1 C13 1.359(3) .
O1 C17 1.435(3) .
O2 C14 1.372(2) .
O2 C18 1.429(3) .
N1 H1 0.866(19) .
N1 C9 1.368(2) 2_556
N1 C9 1.368(2) .
N2 C4 1.372(2) .
N2 C7 1.362(2) .
N3 H3 0.863(18) .
N3 C2 1.373(2) .
N3 C2 1.373(2) 2_556
C1 C1 1.362(4) 2_556
C1 H1A 0.9300 .
C1 C2 1.431(2) .
C2 C3 1.404(3) .
C3 C4 1.402(3) .
C3 C11 1.494(2) .
C4 C5 1.454(3) .
C5 H5 0.9300 .
C5 C6 1.350(3) .
C6 H6 0.9300 .
C6 C7 1.456(3) .
C7 C8 1.409(3) .
C8 C9 1.387(3) .
C8 C19 1.498(2) .
C9 C10 1.438(3) .
C10 C10 1.361(4) 2_556
C10 H10 0.9300 .
C11 C12 1.397(3) .
C11 C16 1.382(3) .
C12 H12 0.9300 .
C12 C13 1.388(3) .
C13 C14 1.406(3) .
C14 C15 1.381(3) .
C15 H15 0.9300 .
C15 C16 1.391(3) .
C16 H16 0.9300 .
C17 H17A 0.9600 .
C17 H17B 0.9600 .
C17 H17C 0.9600 .
C18 H18A 0.9600 .
C18 H18B 0.9600 .
C18 H18C 0.9600 .
C19 C20 1.380(3) .
C19 C24 1.375(3) .
C20 C21 1.379(3) .
C21 C22 1.364(4) .
C22 C23 1.375(4) .
C23 C24 1.390(3) .

loop_
_geom_torsion_atom_site_label_1
_geom_torsion_atom_site_label_2
_geom_torsion_atom_site_label_3
_geom_torsion_atom_site_label_4
_geom_torsion
_geom_torsion_site_symmetry_1
_geom_torsion_site_symmetry_4
F1 C20 C21 F2 -0.5(4) . .
F1 C20 C21 C22 179.5(2) . .
F2 C21 C22 F3 0.1(4) . .
F2 C21 C22 C23 -178.9(3) . .
F3 C22 C23 F4 0.2(4) . .
F3 C22 C23 C24 -178.5(2) . .
F4 C23 C24 F5 -0.5(4) . .
F4 C23 C24 C19 178.9(3) . .
O1 C13 C14 O2 -1.3(3) . .
O1 C13 C14 C15 178.2(2) . .
O2 C14 C15 C16 179.0(2) . .
N1 C9 C10 C10 0.4(3) . 2_556
N2 C4 C5 C6 -0.9(2) . .
N2 C7 C8 C9 1.8(4) . .
N2 C7 C8 C19 179.37(18) . .
N3 C2 C3 C4 -0.9(3) . .
N3 C2 C3 C11 178.60(14) . .
C1 C1 C2 N3 -1.0(3) 2_556 .
C1 C1 C2 C3 178.7(2) 2_556 .
C1 C2 C3 C4 179.43(18) . .
C1 C2 C3 C11 -1.0(3) . .
C2 N3 C2 C1 0.37(10) 2_556 .
C2 N3 C2 C3 -179.3(2) 2_556 .
C2 C3 C4 N2 -1.3(3) . .
C2 C3 C4 C5 177.56(18) . .
C2 C3 C11 C12 -67.9(2) . .
C2 C3 C11 C16 108.9(2) . .
C3 C4 C5 C6 -179.91(19) . .
C3 C11 C12 C13 176.67(18) . .
C3 C11 C16 C15 -176.3(2) . .
C4 N2 C7 C6 -0.2(2) . .
C4 N2 C7 C8 -178.98(19) . .
C4 C3 C11 C12 111.6(2) . .
C4 C3 C11 C16 -71.5(3) . .
C4 C5 C6 C7 0.7(2) . .
C5 C6 C7 N2 -0.4(2) . .
C5 C6 C7 C8 178.4(2) . .
C6 C7 C8 C9 -176.9(2) . .
C6 C7 C8 C19 0.7(3) . .
C7 N2 C4 C3 179.64(18) . .
C7 N2 C4 C5 0.7(2) . .
C7 C8 C9 N1 0.0(4) . .
C7 C8 C9 C10 179.6(2) . .
C7 C8 C19 C20 -91.8(2) . .
C7 C8 C19 C24 87.8(3) . .
C8 C9 C10 C10 -179.2(2) . 2_556
C8 C19 C20 F1 -1.7(3) . .
C8 C19 C20 C21 178.7(2) . .
C8 C19 C24 F5 2.4(4) . .
C8 C19 C24 C23 -177.0(2) . .
C9 N1 C9 C8 179.5(3) 2_556 .
C9 N1 C9 C10 -0.15(12) 2_556 .
C9 C8 C19 C20 86.1(3) . .
C9 C8 C19 C24 -94.4(3) . .
C11 C3 C4 N2 179.19(17) . .
C11 C3 C4 C5 -2.0(3) . .
C11 C12 C13 O1 -177.6(2) . .
C11 C12 C13 C14 -0.4(3) . .
C12 C11 C16 C15 0.5(3) . .
C12 C13 C14 O2 -178.75(19) . .
C12 C13 C14 C15 0.8(3) . .
C13 C14 C15 C16 -0.5(4) . .
C14 C15 C16 C11 -0.2(4) . .
C16 C11 C12 C13 -0.2(3) . .
C17 O1 C13 C12 7.7(4) . .
C17 O1 C13 C14 -169.5(3) . .
C18 O2 C14 C13 170.1(2) . .
C18 O2 C14 C15 -9.4(4) . .
C19 C8 C9 N1 -177.59(18) . .
C19 C8 C9 C10 2.0(3) . .
C19 C20 C21 F2 179.1(2) . .
C19 C20 C21 C22 -0.9(4) . .
C20 C19 C24 F5 -178.0(2) . .
C20 C19 C24 C23 2.6(4) . .
C20 C21 C22 F3 -179.9(2) . .
C20 C21 C22 C23 1.1(4) . .
C21 C22 C23 F4 179.2(3) . .
C21 C22 C23 C24 0.5(4) . .
C22 C23 C24 F5 178.1(3) . .
C22 C23 C24 C19 -2.5(4) . .
C24 C19 C20 F1 178.7(2) . .
C24 C19 C20 C21 -0.9(3) . .

loop_
_exptl_oxdiff_crystal_face_indexfrac_h
_exptl_oxdiff_crystal_face_indexfrac_k
_exptl_oxdiff_crystal_face_indexfrac_l
_exptl_oxdiff_crystal_face_x
_exptl_oxdiff_crystal_face_y
_exptl_oxdiff_crystal_face_z
0.0005 2.9944 4.9980 0.0528 -0.4186 0.0598
-0.0005 -2.9944 -4.9980 -0.0528 0.4186 -0.0598
0.9994 -0.0004 -0.0002 0.0013 0.0074 0.1279
1.0003 4.9978 -4.9938 -0.5418 -0.0510 0.1007
-0.0002 -0.9996 0.9987 0.1086 0.0117 0.0054
-4.9969 1.0014 -0.9976 -0.1151 -0.0489 -0.6449
0.0009 4.9959 -0.9965 -0.3538 -0.2502 0.0109
1.0003 4.9927 3.9996 -0.1158 -0.4825 0.1863
